data_7013010
loop_
_publ_author_name
'Dove, Andrew P.'
'Gibson, Vernon C.'
'Hormnirun, Pimpa'
'Marshall, Edward L.'
'Segal, John A.'
'White, Andrew J. P.'
'Williams, David J.'

_publ_section_title
;
 Low coordinate magnesium chemistry supported by a bulky ?-diketiminate
 ligand
;
_journal_issue 15
_journal_name_full 'Dalton Transactions'
_journal_page_first 3088
_journal_paper_doi 10.1039/b303550f
_journal_year 2003
_chemical_formula_sum 'C39 H56 Mg N2'
_chemical_formula_weight 577.17
_chemical_name_systematic
; 
? 
;
_space_group_IT_number 14
_symmetry_cell_setting monoclinic
_symmetry_space_group_name_Hall '-P 2yn'
_symmetry_space_group_name_H-M 'P 1 21/n 1'
_atom_sites_solution_hydrogens geom
_atom_sites_solution_primary direct
_atom_sites_solution_secondary difmap
_audit_creation_method SHELXL
_cell_angle_alpha 90.00
_cell_angle_beta 90.832(4)
_cell_angle_gamma 90.00
_cell_formula_units_Z 4
_cell_length_a 9.9099(6)
_cell_length_b 20.430(2)
_cell_length_c 18.414(2)
_cell_measurement_reflns_used 21
_cell_measurement_temperature 193(2)
_cell_measurement_theta_max 24.01
_cell_measurement_theta_min 10.79
_cell_volume 3727.7(6)
_computing_cell_refinement 'Siemens XSCANS'
_computing_data_collection 'Siemens XSCANS'
_computing_data_reduction 'Siemens SHELXTL'
_computing_molecular_graphics 'Siemens SHELXTL'
_computing_publication_material 'Siemens SHELXTL'
_computing_structure_refinement 'SHELXL-93 (Sheldrick, 1993)'
_computing_structure_solution 'SHELXS-86 (Sheldrick, 1990)'
_diffrn_ambient_temperature 193(2)
_diffrn_measurement_device 'Siemens P4'
_diffrn_measurement_method '\w scans'
_diffrn_radiation_monochromator graphite
_diffrn_radiation_source 'fine-focus sealed tube'
_diffrn_radiation_type CuK\a
_diffrn_radiation_wavelength 1.54178
_diffrn_reflns_av_R_equivalents 0.0506
_diffrn_reflns_av_sigmaI/netI 0.0343
_diffrn_reflns_limit_h_max 11
_diffrn_reflns_limit_h_min -3
_diffrn_reflns_limit_k_max 22
_diffrn_reflns_limit_k_min -14
_diffrn_reflns_limit_l_max 19
_diffrn_reflns_limit_l_min -20
_diffrn_reflns_number 5882
_diffrn_reflns_theta_max 60.00
_diffrn_reflns_theta_min 3.23
_diffrn_standards_interval_count 197
_diffrn_standards_number 3
_exptl_absorpt_coefficient_mu 0.590
_exptl_absorpt_correction_type none
_exptl_crystal_colour Colourless
_exptl_crystal_density_diffrn 1.028
_exptl_crystal_description rhombs
_exptl_crystal_F_000 1264
_exptl_crystal_size_max 0.83
_exptl_crystal_size_mid 0.77
_exptl_crystal_size_min 0.73
_refine_diff_density_max 0.318
_refine_diff_density_min -0.205
_refine_diff_density_rms 0.039
_refine_ls_extinction_coef 0.0034(3)
_refine_ls_extinction_expression Fc^*^=kFc[1+0.001xFc^2^\l^3^/sin(2\q)]^-1/4^
_refine_ls_extinction_method SHELXL
_refine_ls_goodness_of_fit_all 1.050
_refine_ls_goodness_of_fit_obs 1.102
_refine_ls_matrix_type full
_refine_ls_number_parameters 396
_refine_ls_number_reflns 5149
_refine_ls_number_restraints 26
_refine_ls_restrained_S_all 1.075
_refine_ls_restrained_S_obs 1.109
_refine_ls_R_factor_all 0.0769
_refine_ls_R_factor_obs 0.0562
_refine_ls_shift/esd_max 0.018
_refine_ls_shift/esd_mean 0.001
_refine_ls_structure_factor_coef Fsqd
_refine_ls_weighting_details 'w=1/[\s^2^(Fo^2^)+(0.0801P)^2^+1.4198P] where P=(Fo^2^+2Fc^2^)/3'
_refine_ls_weighting_scheme calc
_refine_ls_wR_factor_all 0.1606
_refine_ls_wR_factor_obs 0.1435
_reflns_number_observed 4226
_reflns_number_total 5522
_reflns_observed_criterion >2sigma(I)
_cod_data_source_file b303550f.txt
_cod_data_source_block Compound_4
_cod_depositor_comments
;
The following automatic conversions were performed:
'_symmetry_cell_setting' value 'Monoclinic' changed to 'monoclinic'
according to '/home/saulius/struct/CIF-dictionaries/cif_core.dic'
dictionary named 'cif_core.dic' version 2.4.1 from 2010-06-29.

Automatic conversion script
Id: cif_fix_enum 1527 2010-12-29 10:47:43Z saulius 

The following automatic conversions were performed:

'_refine_ls_weighting_scheme' value 'calc
w=1/[\s^2^(Fo^2^)+(0.0801P)^2^+1.4198P] where P=(Fo^2^+2Fc^2^)/3' was
changed to 'calc'. New tag '_refine_ls_weighting_details' was
created. The value of the new tag was set to
'w=1/[\s^2^(Fo^2^)+(0.0801P)^2^+1.4198P] where P=(Fo^2^+2Fc^2^)/3'.

Automatic conversion script
Id: cif_fix_values 3143 2015-03-26 13:38:13Z robertas 
;
_cod_original_sg_symbol_H-M P2(1)/n
_cod_original_formula_sum 'C39 H56 N2 Mg'
_cod_database_code 7013010

loop_
_symmetry_equiv_pos_as_xyz
'x, y, z'
'-x+1/2, y+1/2, -z+1/2'
'-x, -y, -z'
'x-1/2, -y-1/2, z-1/2'

loop_
_atom_site_aniso_label
_atom_site_aniso_U_11
_atom_site_aniso_U_22
_atom_site_aniso_U_33
_atom_site_aniso_U_23
_atom_site_aniso_U_13
_atom_site_aniso_U_12
Mg 0.0612(5) 0.0402(4) 0.0285(4) -0.0048(3) -0.0112(3) 0.0123(4)
C1 0.0489(14) 0.0361(12) 0.0329(12) 0.0002(10) -0.0054(10) 0.0014(10)
N1 0.0447(11) 0.0360(10) 0.0277(9) -0.0033(8) -0.0034(8) 0.0035(8)
C2 0.064(2) 0.0407(13) 0.0265(11) -0.0010(10) -0.0130(11) 0.0035(12)
C3 0.0529(14) 0.0375(13) 0.0268(11) -0.0025(9) -0.0009(10) -0.0030(11)
N3 0.0475(11) 0.0332(10) 0.0288(10) -0.0004(8) -0.0015(8) 0.0027(8)
C4 0.083(2) 0.0461(15) 0.0427(14) -0.0034(12) -0.0211(14) 0.0185(14)
C5 0.089(2) 0.047(2) 0.0324(13) -0.0088(11) -0.0114(13) 0.0064(14)
C6 0.0425(13) 0.0361(12) 0.0278(11) -0.0021(9) -0.0073(9) 0.0074(10)
C7 0.0441(13) 0.0403(13) 0.0326(12) -0.0032(10) -0.0048(10) 0.0046(10)
C8 0.054(2) 0.0452(14) 0.0455(14) -0.0118(11) -0.0057(12) -0.0018(12)
C9 0.059(2) 0.061(2) 0.0403(13) -0.0192(12) -0.0018(12) 0.0077(14)
C10 0.0493(15) 0.063(2) 0.0372(13) -0.0098(12) 0.0036(11) 0.0073(13)
C11 0.0439(13) 0.0462(14) 0.0365(12) -0.0011(10) -0.0036(10) 0.0046(11)
C12 0.0496(15) 0.0482(15) 0.0463(14) -0.0062(11) 0.0061(11) -0.0016(12)
C13 0.048(2) 0.141(4) 0.090(3) 0.026(3) 0.008(2) 0.015(2)
C14 0.089(2) 0.058(2) 0.064(2) 0.0037(15) 0.018(2) -0.006(2)
C15 0.056(2) 0.056(2) 0.053(2) -0.0045(13) 0.0073(13) -0.0078(13)
C16 0.054(2) 0.098(3) 0.134(4) -0.011(3) -0.009(2) -0.013(2)
C17 0.113(3) 0.085(3) 0.106(3) 0.033(2) -0.007(3) -0.025(2)
C18 0.0541(15) 0.0373(12) 0.0269(11) -0.0051(9) -0.0059(10) 0.0056(11)
C19 0.066(2) 0.0374(13) 0.0350(12) -0.0024(10) -0.0045(11) 0.0004(12)
C20 0.091(2) 0.0410(15) 0.0399(14) 0.0000(11) -0.0106(14) -0.0032(14)
C21 0.092(2) 0.042(2) 0.060(2) -0.0016(13) -0.028(2) 0.015(2)
C22 0.066(2) 0.053(2) 0.061(2) -0.0095(14) -0.0191(14) 0.0178(14)
C23 0.055(2) 0.0483(15) 0.0388(13) -0.0073(11) -0.0107(11) 0.0096(12)
C24 0.073(2) 0.047(2) 0.060(2) -0.0013(13) 0.0172(15) -0.0075(14)
C25 0.114(3) 0.159(5) 0.067(2) -0.045(3) 0.030(2) -0.031(3)
C26 0.070(2) 0.091(2) 0.062(2) -0.007(2) 0.005(2) -0.013(2)
C27 0.053(2) 0.061(2) 0.067(2) -0.0091(15) 0.0040(14) 0.0042(14)
C28 0.101(3) 0.110(3) 0.075(2) -0.014(2) 0.027(2) -0.004(2)
C29 0.093(3) 0.116(3) 0.093(3) -0.029(3) 0.003(2) -0.037(3)
C30 0.052(3) 0.055(3) 0.032(2) 0.002(2) -0.014(2) 0.005(3)
C31 0.078(5) 0.098(5) 0.025(3) -0.017(3) -0.016(3) -0.003(4)
C32 0.099(5) 0.078(4) 0.064(4) 0.030(3) -0.036(4) 0.009(4)
C40 0.219(13) 0.076(5) 0.097(6) 0.014(4) -0.005(7) 0.034(7)
C41 0.044(4) 0.109(5) 0.077(4) -0.042(4) 0.012(3) -0.013(4)
C42 0.126(7) 0.077(6) 0.070(4) -0.023(4) 0.015(4) 0.001(4)
C43 0.084(5) 0.089(5) 0.046(3) -0.016(3) -0.008(3) -0.001(4)
C44 0.090(5) 0.086(4) 0.057(3) 0.007(3) 0.014(3) 0.010(4)
C45 0.078(4) 0.047(3) 0.081(4) -0.003(3) 0.021(3) -0.018(3)
C46 0.058(3) 0.057(3) 0.058(3) -0.014(2) 0.010(2) -0.026(3)

loop_
_atom_site_label
_atom_site_type_symbol
_atom_site_fract_x
_atom_site_fract_y
_atom_site_fract_z
_atom_site_U_iso_or_equiv
_atom_site_thermal_displace_type
_atom_site_occupancy
_atom_site_calc_flag
_atom_site_refinement_flags
_atom_site_disorder_group
Mg Mg 0.11847(9) 0.23310(4) 0.16926(4) 0.0434(2) Uani 1 d D .
C1 C -0.0449(2) 0.30550(11) 0.05820(12) 0.0393(5) Uani 1 d . .
N1 N 0.0034(2) 0.30502(9) 0.12599(10) 0.0362(4) Uani 1 d . .
C2 C -0.0249(3) 0.25436(12) 0.00839(12) 0.0439(6) Uani 1 d . .
H2A H -0.0610(3) 0.26170(12) -0.03898(12) 0.053 Uiso 1 calc R .
C3 C 0.0403(3) 0.19445(11) 0.01834(12) 0.0391(5) Uani 1 d . .
N3 N 0.1031(2) 0.17643(9) 0.07954(10) 0.0365(4) Uani 1 d . .
C4 C -0.1268(3) 0.36304(13) 0.03181(15) 0.0574(8) Uani 1 d . .
H4A H -0.1510(3) 0.35695(13) -0.01954(15) 0.086 Uiso 1 d R .
H4B H -0.0737(3) 0.40322(13) 0.03752(15) 0.086 Uiso 1 d R .
H4C H -0.2092(3) 0.36643(13) 0.06039(15) 0.086 Uiso 1 d R .
C5 C 0.0356(3) 0.14760(13) -0.04532(13) 0.0561(7) Uani 1 d . .
H5A H -0.0117(3) 0.16834(13) -0.08638(13) 0.084 Uiso 1 d R .
H5B H -0.0123(3) 0.10762(13) -0.03149(13) 0.084 Uiso 1 d R .
H5C H 0.1278(3) 0.13654(13) -0.05936(13) 0.084 Uiso 1 d R .
C6 C -0.0243(2) 0.35910(11) 0.17356(11) 0.0355(5) Uani 1 d . .
C7 C 0.0642(2) 0.41260(12) 0.17644(12) 0.0390(5) Uani 1 d . .
C8 C 0.0440(3) 0.46023(13) 0.22911(14) 0.0481(6) Uani 1 d . .
H8A H 0.1038(3) 0.49647(13) 0.23231(14) 0.058 Uiso 1 calc R .
C9 C -0.0614(3) 0.45566(14) 0.27664(14) 0.0534(7) Uani 1 d . .
H9A H -0.0735(3) 0.48848(14) 0.31251(14) 0.064 Uiso 1 calc R .
C10 C -0.1492(3) 0.40391(14) 0.27239(14) 0.0500(6) Uani 1 d . .
H10A H -0.2224(3) 0.40179(14) 0.30505(14) 0.060 Uiso 1 calc R .
C11 C -0.1334(2) 0.35440(12) 0.22133(13) 0.0422(6) Uani 1 d . .
C12 C 0.1814(3) 0.41892(13) 0.12438(14) 0.0480(6) Uani 1 d . .
H12A H 0.1682(3) 0.38522(13) 0.08553(14) 0.058 Uiso 1 calc R .
C13 C 0.3142(3) 0.4040(2) 0.1629(2) 0.0925(13) Uani 1 d . .
H13A H 0.3089(3) 0.3610(2) 0.1862(2) 0.139 Uiso 1 calc R .
H13B H 0.3324(3) 0.4375(2) 0.1999(2) 0.139 Uiso 1 calc R .
H13C H 0.3872(3) 0.4038(2) 0.1276(2) 0.139 Uiso 1 calc R .
C14 C 0.1856(4) 0.4850(2) 0.0877(2) 0.0698(9) Uani 1 d . .
H14A H 0.0989(4) 0.4935(2) 0.0632(2) 0.105 Uiso 1 calc R .
H14B H 0.2578(4) 0.4854(2) 0.0518(2) 0.105 Uiso 1 calc R .
H14C H 0.2029(4) 0.5191(2) 0.1241(2) 0.105 Uiso 1 calc R .
C15 C -0.2327(3) 0.29793(14) 0.2180(2) 0.0549(7) Uani 1 d . .
H15A H -0.2118(3) 0.27079(14) 0.1744(2) 0.066 Uiso 1 calc R .
C16 C -0.3774(3) 0.3221(2) 0.2104(3) 0.0952(13) Uani 1 d . .
H16A H -0.4388(3) 0.2845(2) 0.2084(3) 0.143 Uiso 1 calc R .
H16B H -0.3874(3) 0.3478(2) 0.1657(3) 0.143 Uiso 1 calc R .
H16C H -0.3994(3) 0.3495(2) 0.2523(3) 0.143 Uiso 1 calc R .
C17 C -0.2192(5) 0.2545(2) 0.2853(2) 0.1011(14) Uani 1 d . .
H17A H -0.2843(5) 0.2184(2) 0.2819(2) 0.152 Uiso 1 calc R .
H17B H -0.2372(5) 0.2805(2) 0.3288(2) 0.152 Uiso 1 calc R .
H17C H -0.1275(5) 0.2367(2) 0.2884(2) 0.152 Uiso 1 calc R .
C18 C 0.1529(3) 0.11063(11) 0.08706(12) 0.0395(6) Uani 1 d . .
C19 C 0.0663(3) 0.06257(12) 0.11436(13) 0.0463(6) Uani 1 d . .
C20 C 0.1193(3) 0.00042(13) 0.12831(14) 0.0575(8) Uani 1 d . .
H20A H 0.0625(3) -0.03266(13) 0.14739(14) 0.069 Uiso 1 calc R .
C21 C 0.2525(4) -0.01371(14) 0.1149(2) 0.0650(9) Uani 1 d . .
H21A H 0.2871(4) -0.05621(14) 0.1248(2) 0.078 Uiso 1 calc R .
C22 C 0.3352(3) 0.03357(14) 0.0872(2) 0.0600(8) Uani 1 d . .
H22A H 0.4267(3) 0.02313(14) 0.0776(2) 0.072 Uiso 1 calc R .
C23 C 0.2885(3) 0.09650(13) 0.07260(13) 0.0475(6) Uani 1 d . .
C24 C -0.0809(3) 0.07677(14) 0.1291(2) 0.0597(8) Uani 1 d . .
H24A H -0.1012(3) 0.12156(14) 0.1099(2) 0.072 Uiso 1 calc R .
C25 C -0.1096(5) 0.0772(3) 0.2098(2) 0.113(2) Uani 1 d . .
H25A H -0.2054(5) 0.0865(3) 0.2173(2) 0.170 Uiso 1 calc R .
H25B H -0.0546(5) 0.1110(3) 0.2337(2) 0.170 Uiso 1 calc R .
H25C H -0.0871(5) 0.0343(3) 0.2306(2) 0.170 Uiso 1 calc R .
C26 C -0.1751(3) 0.0290(2) 0.0900(2) 0.0741(9) Uani 1 d . .
H26A H -0.2689(3) 0.0399(2) 0.1010(2) 0.111 Uiso 1 calc R .
H26B H -0.1554(3) -0.0157(2) 0.1064(2) 0.111 Uiso 1 calc R .
H26C H -0.1615(3) 0.0320(2) 0.0375(2) 0.111 Uiso 1 calc R .
C27 C 0.3838(3) 0.1475(2) 0.0435(2) 0.0600(7) Uani 1 d . .
H27A H 0.3285(3) 0.1863(2) 0.0284(2) 0.072 Uiso 1 calc R .
C28 C 0.4603(5) 0.1242(2) -0.0229(2) 0.0949(13) Uani 1 d . .
H28A H 0.5204(5) 0.1591(2) -0.0395(2) 0.142 Uiso 1 calc R .
H28B H 0.3960(5) 0.1131(2) -0.0619(2) 0.142 Uiso 1 calc R .
H28C H 0.5139(5) 0.0855(2) -0.0101(2) 0.142 Uiso 1 calc R .
C29 C 0.4832(4) 0.1700(2) 0.1020(2) 0.1010(14) Uani 1 d . .
H29A H 0.5438(4) 0.2030(2) 0.0819(2) 0.152 Uiso 1 calc R .
H29B H 0.5362(4) 0.1325(2) 0.1194(2) 0.152 Uiso 1 calc R .
H29C H 0.4336(4) 0.1890(2) 0.1426(2) 0.152 Uiso 1 calc R .
C30 C 0.2366(6) 0.2273(2) 0.2659(2) 0.0463(12) Uani 0.55 d PD 1
H30A H 0.3305(6) 0.2419(2) 0.2550(2) 0.056 Uiso 0.55 calc PR 1
C31 C 0.1803(9) 0.2712(4) 0.3279(3) 0.067(2) Uani 0.55 d PDU 1
H31A H 0.1744(9) 0.3167(4) 0.3111(3) 0.101 Uiso 0.55 calc PR 1
H31B H 0.2408(9) 0.2688(4) 0.3704(3) 0.101 Uiso 0.55 calc PR 1
H31C H 0.0903(9) 0.2558(4) 0.3412(3) 0.101 Uiso 0.55 calc PR 1
C32 C 0.2428(9) 0.1552(3) 0.2964(4) 0.081(2) Uani 0.55 d PDU 1
H32A H 0.2774(9) 0.1258(3) 0.2589(4) 0.121 Uiso 0.55 calc PR 1
H32B H 0.1520(9) 0.1411(3) 0.3100(4) 0.121 Uiso 0.55 calc PR 1
H32C H 0.3027(9) 0.1537(3) 0.3391(4) 0.121 Uiso 0.55 calc PR 1
C30' C 0.1768(8) 0.2144(4) 0.2786(4) 0.062(2) Uiso 0.45 d PD 2
H30B H 0.0975(8) 0.1961(4) 0.3047(4) 0.075 Uiso 0.45 calc PR 2
C31' C 0.2249(11) 0.2779(5) 0.3193(6) 0.075(4) Uiso 0.45 d PD 2
H31D H 0.1543(11) 0.3114(5) 0.3158(6) 0.112 Uiso 0.45 calc PR 2
H31E H 0.3075(11) 0.2943(5) 0.2970(6) 0.112 Uiso 0.45 calc PR 2
H31F H 0.2430(11) 0.2677(5) 0.3705(6) 0.112 Uiso 0.45 calc PR 2
C32' C 0.2988(9) 0.1661(5) 0.2886(6) 0.079(3) Uiso 0.45 d PD 2
H32D H 0.2778(9) 0.1245(5) 0.2643(6) 0.118 Uiso 0.45 calc PR 2
H32E H 0.3152(9) 0.1582(5) 0.3404(6) 0.118 Uiso 0.45 calc PR 2
H32F H 0.3797(9) 0.1853(5) 0.2671(6) 0.118 Uiso 0.45 calc PR 2
C40 C -0.4454(13) 0.6836(4) 0.0168(5) 0.131(4) Uani 0.60 d P 1
H40A H -0.3862(13) 0.6982(4) -0.0222(5) 0.196 Uiso 0.60 d PR 1
H40B H -0.4559(13) 0.7191(4) 0.0521(5) 0.196 Uiso 0.60 d PR 1
H40C H -0.5339(13) 0.6719(4) -0.0037(5) 0.196 Uiso 0.60 d PR 1
C41 C -0.2481(6) 0.6362(2) 0.0708(3) 0.077(2) Uani 0.60 d PG 1
H41A H -0.2039(6) 0.6764(2) 0.0606(3) 0.092 Uiso 0.60 calc PR 1
C42 C -0.1777(3) 0.5857(4) 0.1049(3) 0.091(2) Uani 0.60 d PG 1
H42A H -0.0854(3) 0.5914(6) 0.1180(5) 0.109 Uiso 0.60 calc PR 1
C43 C -0.2424(7) 0.5270(3) 0.1198(2) 0.073(2) Uani 0.60 d PG 1
H43A H -0.1943(11) 0.4925(4) 0.1431(3) 0.088 Uiso 0.60 calc PR 1
C44 C -0.3775(7) 0.5187(2) 0.1006(3) 0.078(2) Uani 0.60 d PG 1
H44A H -0.4217(11) 0.4786(2) 0.1108(4) 0.093 Uiso 0.60 calc PR 1
C45 C -0.4479(3) 0.5692(3) 0.0665(3) 0.0684(15) Uani 0.60 d PG 1
H45A H -0.5402(3) 0.5636(5) 0.0534(4) 0.082 Uiso 0.60 calc PR 1
C46 C -0.3832(6) 0.6280(2) 0.0516(2) 0.0574(14) Uani 0.60 d PG 1
C40' C -0.5044(25) 0.6525(11) 0.0230(13) 0.181(10) Uiso 0.40 d P 2
H40D H -0.4812(25) 0.6534(11) -0.0285(13) 0.271 Uiso 0.40 d PR 2
H40E H -0.4854(25) 0.6953(11) 0.0448(13) 0.271 Uiso 0.40 d PR 2
H40F H -0.6005(25) 0.6423(11) 0.0279(13) 0.271 Uiso 0.40 d PR 2
C41' C -0.3047(15) 0.6468(4) 0.0580(5) 0.074(3) Uiso 0.40 d PG 2
H41B H -0.3057(15) 0.6898(4) 0.0383(5) 0.088 Uiso 0.40 calc PR 2
C42' C -0.1866(10) 0.6217(5) 0.0887(5) 0.084(4) Uiso 0.40 d PG 2
H42B H -0.1070(14) 0.6476(9) 0.0900(8) 0.101 Uiso 0.40 calc PR 2
C43' C -0.1851(9) 0.5588(6) 0.1174(5) 0.078(4) Uiso 0.40 d PG 2
H43B H -0.1044(13) 0.5416(10) 0.1384(7) 0.093 Uiso 0.40 calc PR 2
C44' C -0.3017(15) 0.5209(3) 0.1155(7) 0.105(5) Uiso 0.40 d PG 2
H44B H -0.3007(25) 0.4779(4) 0.1351(10) 0.126 Uiso 0.40 calc PR 2
C45' C -0.4198(10) 0.5460(7) 0.0847(7) 0.105(5) Uiso 0.40 d PG 2
H45B H -0.4994(14) 0.5202(11) 0.0834(10) 0.126 Uiso 0.40 calc PR 2
C46' C -0.4212(9) 0.6089(8) 0.0560(5) 0.088(4) Uiso 0.40 d PG 2

loop_
_atom_type_symbol
_atom_type_description
_atom_type_scat_dispersion_real
_atom_type_scat_dispersion_imag
_atom_type_scat_source
C C 0.0181 0.0091 'International Tables Vol C Tables 4.2.6.8 and 6.1.1.4'
H H 0.0000 0.0000 'International Tables Vol C Tables 4.2.6.8 and 6.1.1.4'
N N 0.0311 0.0180 'International Tables Vol C Tables 4.2.6.8 and 6.1.1.4'
Mg Mg 0.1719 0.1771 'International Tables Vol C Tables 4.2.6.8 and 6.1.1.4'

loop_
_geom_angle_atom_site_label_1
_geom_angle_atom_site_label_2
_geom_angle_atom_site_label_3
_geom_angle
_geom_angle_site_symmetry_1
_geom_angle_site_symmetry_3
_geom_angle_publ_flag
N1 Mg N3 93.38(8) . . ?
N1 Mg C30 132.44(14) . . ?
N3 Mg C30 133.50(14) . . ?
N1 Mg C30' 130.6(2) . . ?
N3 Mg C30' 133.6(2) . . ?
N1 C1 C2 123.7(2) . . ?
N1 C1 C4 119.6(2) . . ?
C2 C1 C4 116.7(2) . . ?
C1 N1 C6 119.8(2) . . ?
C1 N1 Mg 124.7(2) . . ?
C6 N1 Mg 115.51(13) . . ?
C3 C2 C1 129.5(2) . . ?
N3 C3 C2 124.3(2) . . ?
N3 C3 C5 119.3(2) . . ?
C2 C3 C5 116.4(2) . . ?
C3 N3 C18 119.7(2) . . ?
C3 N3 Mg 124.2(2) . . ?
C18 N3 Mg 115.79(14) . . ?
C7 C6 C11 121.0(2) . . ?
C7 C6 N1 119.8(2) . . ?
C11 C6 N1 118.9(2) . . ?
C8 C7 C6 118.4(2) . . ?
C8 C7 C12 119.9(2) . . ?
C6 C7 C12 121.7(2) . . ?
C9 C8 C7 121.0(2) . . ?
C10 C9 C8 120.2(2) . . ?
C9 C10 C11 121.5(2) . . ?
C10 C11 C6 117.9(2) . . ?
C10 C11 C15 120.1(2) . . ?
C6 C11 C15 122.0(2) . . ?
C14 C12 C13 111.1(3) . . ?
C14 C12 C7 112.6(2) . . ?
C13 C12 C7 110.7(2) . . ?
C11 C15 C16 111.5(3) . . ?
C11 C15 C17 111.0(3) . . ?
C16 C15 C17 109.5(3) . . ?
C19 C18 C23 121.1(2) . . ?
C19 C18 N3 118.6(2) . . ?
C23 C18 N3 120.1(2) . . ?
C20 C19 C18 118.2(3) . . ?
C20 C19 C24 120.1(3) . . ?
C18 C19 C24 121.7(2) . . ?
C21 C20 C19 121.1(3) . . ?
C22 C21 C20 120.0(3) . . ?
C21 C22 C23 121.6(3) . . ?
C22 C23 C18 118.0(3) . . ?
C22 C23 C27 119.9(3) . . ?
C18 C23 C27 122.1(2) . . ?
C19 C24 C25 111.7(3) . . ?
C19 C24 C26 112.2(2) . . ?
C25 C24 C26 110.1(3) . . ?
C23 C27 C29 111.0(3) . . ?
C23 C27 C28 113.0(3) . . ?
C29 C27 C28 109.8(3) . . ?
C31 C30 C32 106.8(5) . . ?
C31 C30 Mg 112.5(4) . . ?
C32 C30 Mg 111.6(4) . . ?
C31' C30' C32' 103.7(6) . . ?
C31' C30' Mg 112.4(6) . . ?
C32' C30' Mg 115.0(6) . . ?
C42 C41 C46 120.0 . . ?
C41 C42 C43 120.0 . . ?
C44 C43 C42 120.0 . . ?
C45 C44 C43 120.0 . . ?
C44 C45 C46 120.0 . . ?
C45 C46 C41 120.0 . . ?
C45 C46 C40 125.1(7) . . ?
C41 C46 C40 114.9(7) . . ?
C42' C41' C46' 120.0 . . ?
C41' C42' C43' 120.0 . . ?
C44' C43' C42' 120.0 . . ?
C43' C44' C45' 120.0 . . ?
C46' C45' C44' 120.0 . . ?
C40' C46' C45' 141.6(16) . . ?
C40' C46' C41' 98.4(16) . . ?
C45' C46' C41' 120.0 . . ?

loop_
_geom_bond_atom_site_label_1
_geom_bond_atom_site_label_2
_geom_bond_distance
_geom_bond_site_symmetry_2
_geom_bond_publ_flag
Mg N1 2.017(2) . ?
Mg N3 2.021(2) . ?
Mg C30 2.120(4) . ?
Mg C30' 2.122(8) . ?
C1 N1 1.330(3) . ?
C1 C2 1.406(3) . ?
C1 C4 1.505(3) . ?
N1 C6 1.439(3) . ?
C2 C3 1.395(3) . ?
C3 N3 1.331(3) . ?
C3 C5 1.514(3) . ?
N3 C18 1.438(3) . ?
C6 C7 1.402(3) . ?
C6 C11 1.407(3) . ?
C7 C8 1.390(3) . ?
C7 C12 1.522(3) . ?
C8 C9 1.376(4) . ?
C9 C10 1.370(4) . ?
C10 C11 1.391(4) . ?
C11 C15 1.517(4) . ?
C12 C14 1.511(4) . ?
C12 C13 1.517(4) . ?
C15 C16 1.521(5) . ?
C15 C17 1.530(5) . ?
C18 C19 1.402(4) . ?
C18 C23 1.404(4) . ?
C19 C20 1.396(4) . ?
C19 C24 1.516(4) . ?
C20 C21 1.378(5) . ?
C21 C22 1.370(5) . ?
C22 C23 1.391(4) . ?
C23 C27 1.510(4) . ?
C24 C25 1.518(5) . ?
C24 C26 1.523(4) . ?
C27 C29 1.521(5) . ?
C27 C28 1.524(4) . ?
C30 C31 1.562(6) . ?
C30 C32 1.577(6) . ?
C30' C31' 1.568(7) . ?
C30' C32' 1.571(7) . ?
C40 C46 1.439(9) . ?
C41 C42 1.39 . ?
C41 C46 1.39 . ?
C42 C43 1.39 . ?
C43 C44 1.39 . ?
C44 C45 1.39 . ?
C45 C46 1.39 . ?
C40' C46' 1.35(2) . ?
C41' C42' 1.39 . ?
C41' C46' 1.39 . ?
C42' C43' 1.39 . ?
C43' C44' 1.39 . ?
C44' C45' 1.39 . ?
C45' C46' 1.39 . ?
